data_7100887
_journal_name_full 'Chemical Communications'
_journal_paper_doi 10.1039/b517640a
_journal_year 2006
_chemical_formula_moiety 'C32 H52 B1 N8 Na1 O4'
_chemical_formula_sum 'C32 H52 B N8 Na O4'
_chemical_formula_weight 646.62
_space_group_IT_number 14
_symmetry_cell_setting monoclinic
_symmetry_space_group_name_Hall '-P 2yn'
_symmetry_space_group_name_H-M 'P 1 21/n 1'
_cell_angle_alpha 90
_cell_angle_beta 97.993(6)
_cell_angle_gamma 90
_cell_formula_units_Z 4
_cell_length_a 13.3825(10)
_cell_length_b 18.570(2)
_cell_length_c 14.715(2)
_cell_measurement_temperature 150(2)
_cell_volume 3621.3(7)
_diffrn_ambient_temperature 150(2)
_exptl_crystal_density_diffrn 1.186
_cod_original_sg_symbol_H-M 'P 21/n'
_cod_database_code 7100887

loop_
_symmetry_equiv_pos_as_xyz
'x, y, z'
'-x+1/2, y+1/2, -z+1/2'
'-x, -y, -z'
'x-1/2, -y-1/2, z-1/2'

loop_
_atom_site_label
_atom_site_type_symbol
_atom_site_fract_x
_atom_site_fract_y
_atom_site_fract_z
_atom_site_U_iso_or_equiv
_atom_site_adp_type
_atom_site_occupancy
_atom_site_symmetry_multiplicity
_atom_site_calc_flag
_atom_site_refinement_flags
_atom_site_disorder_assembly
_atom_site_disorder_group
C1 C 0.85338(13) 0.39885(9) 0.89922(11) 0.0315(4) Uani 1 1 d . . .
H1 H 0.8364 0.44 0.9323 0.038 Uiso 1 1 calc R . .
C2 C 0.93399(13) 0.39314(9) 0.85203(12) 0.0343(4) Uani 1 1 d . . .
H2 H 0.9838 0.4286 0.846 0.041 Uiso 1 1 calc R . .
C3 C 0.92744(13) 0.32364(9) 0.81442(11) 0.0295(4) Uani 1 1 d . . .
C4 C 0.99559(14) 0.29092(10) 0.75164(12) 0.0358(4) Uani 1 1 d . . .
C5 C 1.10528(15) 0.29167(12) 0.79844(15) 0.0504(5) Uani 1 1 d . . .
H5A H 1.1229 0.3402 0.8214 0.076 Uiso 1 1 calc R . .
H5B H 1.15 0.2777 0.754 0.076 Uiso 1 1 calc R . .
H5C H 1.1131 0.2576 0.8498 0.076 Uiso 1 1 calc R . .
C6 C 0.98696(16) 0.33712(11) 0.66413(13) 0.0440(5) Uani 1 1 d . . .
H6A H 0.9166 0.338 0.6348 0.066 Uiso 1 1 calc R . .
H6B H 1.0295 0.3165 0.6216 0.066 Uiso 1 1 calc R . .
H6C H 1.0093 0.3863 0.6802 0.066 Uiso 1 1 calc R . .
C7 C 0.96960(16) 0.21296(10) 0.72715(13) 0.0451(5) Uani 1 1 d . . .
H7A H 1.0241 0.1921 0.6963 0.054 Uiso 1 1 calc R . .
H7B H 0.9671 0.1855 0.7845 0.054 Uiso 1 1 calc R . .
C8 C 0.8845(2) 0.18193(12) 0.57699(14) 0.0656(7) Uani 1 1 d . . .
H8A H 0.9229 0.2183 0.548 0.098 Uiso 1 1 calc R . .
H8B H 0.8173 0.1767 0.5415 0.098 Uiso 1 1 calc R . .
H8C H 0.9201 0.1357 0.5788 0.098 Uiso 1 1 calc R . .
C9 C 0.71259(15) 0.21909(10) 1.04222(11) 0.0379(4) Uani 1 1 d . . .
H9 H 0.7299 0.2474 1.0959 0.046 Uiso 1 1 calc R . .
C10 C 0.70505(15) 0.14563(10) 1.03924(12) 0.0390(4) Uani 1 1 d . . .
H10 H 0.7155 0.1132 1.0895 0.047 Uiso 1 1 calc R . .
C11 C 0.67873(12) 0.12853(9) 0.94676(11) 0.0277(4) Uani 1 1 d . . .
C12 C 0.66120(14) 0.05499(9) 0.90297(12) 0.0345(4) Uani 1 1 d . . .
C13 C 0.64360(18) -0.00003(11) 0.97720(14) 0.0523(5) Uani 1 1 d . . .
H13A H 0.7059 -0.006 1.0202 0.078 Uiso 1 1 calc R . .
H13B H 0.624 -0.0464 0.9483 0.078 Uiso 1 1 calc R . .
H13C H 0.5897 0.0173 1.0105 0.078 Uiso 1 1 calc R . .
C14 C 0.57018(15) 0.05598(11) 0.82812(13) 0.0459(5) Uani 1 1 d . . .
H14A H 0.5087 0.0642 0.8559 0.069 Uiso 1 1 calc R . .
H14B H 0.5652 0.0097 0.7958 0.069 Uiso 1 1 calc R . .
H14C H 0.5781 0.0947 0.7845 0.069 Uiso 1 1 calc R . .
C15 C 0.75429(15) 0.02920(10) 0.86372(13) 0.0394(4) Uani 1 1 d . . .
H15A H 0.8133 0.0313 0.9123 0.047 Uiso 1 1 calc R . .
H15B H 0.7445 -0.0217 0.8445 0.047 Uiso 1 1 calc R . .
C16 C 0.8514(2) 0.03627(12) 0.7452(2) 0.0827(9) Uani 1 1 d . . .
H16A H 0.9147 0.0361 0.7876 0.124 Uiso 1 1 calc R . .
H16B H 0.8611 0.0624 0.6893 0.124 Uiso 1 1 calc R . .
H16C H 0.8311 -0.0134 0.7295 0.124 Uiso 1 1 calc R . .
C17 C 0.51505(14) 0.32891(10) 0.82496(13) 0.0394(4) Uani 1 1 d . . .
H17 H 0.4778 0.3328 0.8752 0.047 Uiso 1 1 calc R . .
C18 C 0.47452(15) 0.32336(11) 0.73449(13) 0.0445(5) Uani 1 1 d . . .
H18 H 0.4052 0.3235 0.7094 0.053 Uiso 1 1 calc R . .
C19 C 0.55810(14) 0.31734(9) 0.68693(12) 0.0352(4) Uani 1 1 d . . .
C20 C 0.56041(15) 0.30451(10) 0.58550(12) 0.0421(5) Uani 1 1 d . . .
C21 C 0.66350(16) 0.32410(11) 0.55850(13) 0.0465(5) Uani 1 1 d . . .
H21A H 0.6766 0.3755 0.5699 0.07 Uiso 1 1 calc R . .
H21B H 0.6637 0.3138 0.4932 0.07 Uiso 1 1 calc R . .
H21C H 0.7161 0.2956 0.5951 0.07 Uiso 1 1 calc R . .
C22 C 0.47821(18) 0.34904(13) 0.52810(14) 0.0616(6) Uani 1 1 d . . .
H22A H 0.4121 0.3359 0.5445 0.092 Uiso 1 1 calc R . .
H22B H 0.4793 0.3393 0.4628 0.092 Uiso 1 1 calc R . .
H22C H 0.4907 0.4004 0.5403 0.092 Uiso 1 1 calc R . .
C23 C 0.53664(17) 0.22506(11) 0.56461(13) 0.0503(5) Uani 1 1 d . . .
H23A H 0.4699 0.2131 0.5822 0.06 Uiso 1 1 calc R . .
H23B H 0.5337 0.2164 0.4979 0.06 Uiso 1 1 calc R . .
C24 C 0.5968(2) 0.10658(12) 0.58635(16) 0.0779(9) Uani 1 1 d . . .
H24A H 0.5285 0.0916 0.5946 0.117 Uiso 1 1 calc R . .
H24B H 0.6462 0.0762 0.624 0.117 Uiso 1 1 calc R . .
H24C H 0.6056 0.1016 0.5216 0.117 Uiso 1 1 calc R . .
C25 C 0.62266(13) 0.44115(9) 0.97393(12) 0.0361(4) Uani 1 1 d . . .
H25 H 0.5846 0.4566 0.918 0.043 Uiso 1 1 calc R . .
C26 C 0.63485(14) 0.47838(10) 1.05474(12) 0.0392(4) Uani 1 1 d . . .
H26 H 0.6071 0.524 1.0664 0.047 Uiso 1 1 calc R . .
C27 C 0.69680(12) 0.43508(9) 1.11665(11) 0.0304(4) Uani 1 1 d . . .
C28 C 0.73531(13) 0.44836(9) 1.21677(12) 0.0335(4) Uani 1 1 d . . .
C29 C 0.64624(16) 0.46596(12) 1.26889(14) 0.0517(5) Uani 1 1 d . . .
H29A H 0.6096 0.5078 1.2406 0.078 Uiso 1 1 calc R . .
H29B H 0.6718 0.4768 1.3331 0.078 Uiso 1 1 calc R . .
H29C H 0.6007 0.4245 1.2662 0.078 Uiso 1 1 calc R . .
C30 C 0.80821(16) 0.51139(11) 1.22519(15) 0.0512(5) Uani 1 1 d . . .
H30A H 0.8633 0.5014 1.1895 0.077 Uiso 1 1 calc R . .
H30B H 0.8359 0.5184 1.2898 0.077 Uiso 1 1 calc R . .
H30C H 0.7725 0.5551 1.2017 0.077 Uiso 1 1 calc R . .
C31 C 0.78894(15) 0.38062(10) 1.25713(11) 0.0388(4) Uani 1 1 d . . .
H31A H 0.7424 0.339 1.2479 0.047 Uiso 1 1 calc R . .
H31B H 0.8479 0.3703 1.2253 0.047 Uiso 1 1 calc R . .
C32 C 0.8705(2) 0.32816(12) 1.39237(15) 0.0588(6) Uani 1 1 d . . .
H32A H 0.8241 0.2871 1.3842 0.088 Uiso 1 1 calc R . .
H32B H 0.891 0.3367 1.458 0.088 Uiso 1 1 calc R . .
H32C H 0.9302 0.3178 1.3629 0.088 Uiso 1 1 calc R . .
B B 0.69626(14) 0.32128(10) 0.91688(12) 0.0280(4) Uani 1 1 d . . .
N1 N 0.80188(10) 0.33614(7) 0.89086(9) 0.0270(3) Uani 1 1 d . . .
N2 N 0.84791(10) 0.28882(7) 0.83813(9) 0.0291(3) Uani 1 1 d . . .
N3 N 0.69125(10) 0.24437(7) 0.95613(9) 0.0278(3) Uani 1 1 d . . .
N4 N 0.67102(11) 0.18821(7) 0.89635(9) 0.0326(3) Uani 1 1 d . . .
N5 N 0.61658(10) 0.32789(7) 0.83088(9) 0.0289(3) Uani 1 1 d . . .
N6 N 0.64348(11) 0.32008(7) 0.74504(9) 0.0324(3) Uani 1 1 d . . .
N7 N 0.67408(10) 0.37853(7) 0.98708(9) 0.0303(3) Uani 1 1 d . . .
N8 N 0.72139(11) 0.37520(7) 1.07567(9) 0.0326(3) Uani 1 1 d . . .
Na Na 0.73444(5) 0.20101(4) 0.75067(4) 0.03596(19) Uani 1 1 d . . .
O1 O 0.87485(11) 0.20397(7) 0.66824(8) 0.0463(3) Uani 1 1 d . . .
O2 O 0.77483(10) 0.07073(7) 0.78763(9) 0.0457(3) Uani 1 1 d . . .
O3 O 0.61184(12) 0.17981(7) 0.61365(9) 0.0524(4) Uani 1 1 d . . .
O4 O 0.82117(11) 0.39046(7) 1.35167(9) 0.0509(4) Uani 1 1 d . . .

loop_
_atom_site_aniso_label
_atom_site_aniso_U_11
_atom_site_aniso_U_22
_atom_site_aniso_U_33
_atom_site_aniso_U_23
_atom_site_aniso_U_13
_atom_site_aniso_U_12
C1 0.0374(10) 0.0231(9) 0.0328(9) -0.0008(7) 0.0005(8) -0.0002(7)
C2 0.0344(10) 0.0296(10) 0.0386(10) 0.0037(8) 0.0039(8) -0.0036(8)
C3 0.0323(9) 0.0275(9) 0.0277(8) 0.0066(7) 0.0008(7) 0.0043(7)
C4 0.0384(10) 0.0340(10) 0.0363(10) 0.0061(8) 0.0098(8) 0.0081(8)
C5 0.0411(11) 0.0545(13) 0.0572(13) 0.0078(10) 0.0123(10) 0.0101(10)
C6 0.0531(12) 0.0392(11) 0.0424(11) 0.0073(9) 0.0162(9) 0.0046(9)
C7 0.0586(13) 0.0362(11) 0.0439(11) 0.0065(9) 0.0189(10) 0.0115(9)
C8 0.111(2) 0.0513(14) 0.0392(12) -0.0082(10) 0.0256(13) -0.0027(13)
C9 0.0600(12) 0.0314(10) 0.0236(9) -0.0002(7) 0.0099(8) -0.0002(9)
C10 0.0604(12) 0.0299(10) 0.0281(9) 0.0063(8) 0.0111(8) 0.0018(9)
C11 0.0276(9) 0.0253(9) 0.0308(9) 0.0032(7) 0.0066(7) -0.0008(7)
C12 0.0433(10) 0.0246(9) 0.0347(9) 0.0034(7) 0.0027(8) -0.0049(8)
C13 0.0810(15) 0.0303(11) 0.0460(12) 0.0037(9) 0.0102(11) -0.0141(10)
C14 0.0462(11) 0.0388(11) 0.0498(12) -0.0043(9) -0.0036(9) -0.0095(9)
C15 0.0520(11) 0.0254(9) 0.0397(10) -0.0005(8) 0.0023(9) 0.0041(8)
C16 0.113(2) 0.0351(12) 0.117(2) -0.0070(13) 0.079(2) 0.0068(13)
C17 0.0367(10) 0.0407(11) 0.0406(10) 0.0018(8) 0.0048(8) -0.0002(8)
C18 0.0363(10) 0.0490(12) 0.0448(11) 0.0010(9) -0.0072(9) -0.0038(9)
C19 0.0404(10) 0.0289(9) 0.0335(9) 0.0022(7) -0.0049(8) -0.0011(8)
C20 0.0512(12) 0.0409(11) 0.0306(10) 0.0013(8) -0.0069(8) -0.0050(9)
C21 0.0645(13) 0.0429(12) 0.0305(10) 0.0000(9) 0.0017(9) -0.0089(10)
C22 0.0727(16) 0.0659(15) 0.0396(11) 0.0081(11) -0.0148(10) 0.0044(12)
C23 0.0639(14) 0.0488(13) 0.0337(10) -0.0030(9) -0.0089(9) -0.0120(11)
C24 0.141(3) 0.0352(13) 0.0480(13) -0.0059(10) -0.0196(14) -0.0109(14)
C25 0.0409(10) 0.0311(10) 0.0355(10) 0.0035(8) 0.0025(8) 0.0091(8)
C26 0.0482(11) 0.0279(10) 0.0414(10) -0.0056(8) 0.0054(9) 0.0113(8)
C27 0.0325(9) 0.0251(9) 0.0344(9) -0.0033(7) 0.0076(7) -0.0009(7)
C28 0.0377(10) 0.0282(9) 0.0347(9) -0.0083(7) 0.0055(8) -0.0007(8)
C29 0.0504(12) 0.0606(14) 0.0450(11) -0.0174(10) 0.0092(10) 0.0032(10)
C30 0.0566(13) 0.0364(11) 0.0578(13) -0.0017(10) -0.0020(10) -0.0088(10)
C31 0.0524(11) 0.0353(10) 0.0286(9) -0.0054(8) 0.0048(8) -0.0025(9)
C32 0.0831(17) 0.0478(13) 0.0432(12) 0.0041(10) 0.0004(11) 0.0089(12)
B 0.0331(10) 0.0247(10) 0.0261(9) -0.0009(8) 0.0033(8) 0.0017(8)
N1 0.0341(8) 0.0216(7) 0.0247(7) -0.0005(6) 0.0018(6) 0.0019(6)
N2 0.0346(8) 0.0260(7) 0.0264(7) 0.0002(6) 0.0034(6) 0.0039(6)
N3 0.0323(8) 0.0248(7) 0.0263(7) -0.0010(6) 0.0048(6) 0.0002(6)
N4 0.0437(9) 0.0229(7) 0.0296(7) -0.0013(6) -0.0001(6) -0.0029(6)
N5 0.0336(8) 0.0251(7) 0.0273(7) 0.0009(6) 0.0018(6) 0.0012(6)
N6 0.0396(8) 0.0295(8) 0.0267(7) 0.0001(6) -0.0001(6) 0.0013(6)
N7 0.0361(8) 0.0273(8) 0.0269(7) 0.0005(6) 0.0026(6) 0.0034(6)
N8 0.0396(8) 0.0284(8) 0.0287(7) -0.0038(6) 0.0008(6) 0.0035(6)
Na 0.0498(4) 0.0281(4) 0.0296(4) -0.0024(3) 0.0040(3) -0.0019(3)
O1 0.0653(9) 0.0398(8) 0.0357(7) -0.0070(6) 0.0142(7) -0.0013(7)
O2 0.0623(9) 0.0290(7) 0.0502(8) -0.0026(6) 0.0228(7) 0.0027(6)
O3 0.0806(10) 0.0339(7) 0.0370(7) -0.0042(6) -0.0114(7) -0.0078(7)
O4 0.0702(10) 0.0435(8) 0.0375(7) -0.0064(6) 0.0022(7) 0.0079(7)

loop_
_geom_bond_atom_site_label_1
_geom_bond_atom_site_label_2
_geom_bond_distance
_geom_bond_site_symmetry_2
_geom_bond_publ_flag
C1 N1 1.350(2) . ?
C1 C2 1.366(2) . ?
C1 H1 0.95 . ?
C2 C3 1.402(2) . ?
C2 H2 0.95 . ?
C3 N2 1.333(2) . ?
C3 C4 1.513(2) . ?
C4 C7 1.521(3) . ?
C4 C5 1.532(3) . ?
C4 C6 1.538(2) . ?
C5 H5A 0.98 . ?
C5 H5B 0.98 . ?
C5 H5C 0.98 . ?
C6 H6A 0.98 . ?
C6 H6B 0.98 . ?
C6 H6C 0.98 . ?
C7 O1 1.443(3) . ?
C7 H7A 0.99 . ?
C7 H7B 0.99 . ?
C8 O1 1.427(2) . ?
C8 H8A 0.98 . ?
C8 H8B 0.98 . ?
C8 H8C 0.98 . ?
C9 N3 1.344(2) . ?
C9 C10 1.368(3) . ?
C9 H9 0.95 . ?
C10 C11 1.394(2) . ?
C10 H10 0.95 . ?
C11 N4 1.330(2) . ?
C11 C12 1.514(2) . ?
C12 C15 1.521(3) . ?
C12 C14 1.524(3) . ?
C12 C13 1.538(2) . ?
C13 H13A 0.98 . ?
C13 H13B 0.98 . ?
C13 H13C 0.98 . ?
C14 H14A 0.98 . ?
C14 H14B 0.98 . ?
C14 H14C 0.98 . ?
C15 O2 1.418(2) . ?
C15 H15A 0.99 . ?
C15 H15B 0.99 . ?
C16 O2 1.424(2) . ?
C16 H16A 0.98 . ?
C16 H16B 0.98 . ?
C16 H16C 0.98 . ?
C17 N5 1.349(2) . ?
C17 C18 1.370(3) . ?
C17 H17 0.95 . ?
C18 C19 1.404(3) . ?
C18 H18 0.95 . ?
C19 N6 1.330(2) . ?
C19 C20 1.516(3) . ?
C20 C23 1.531(3) . ?
C20 C21 1.532(3) . ?
C20 C22 1.533(3) . ?
C21 H21A 0.98 . ?
C21 H21B 0.98 . ?
C21 H21C 0.98 . ?
C22 H22A 0.98 . ?
C22 H22B 0.98 . ?
C22 H22C 0.98 . ?
C23 O3 1.427(3) . ?
C23 H23A 0.99 . ?
C23 H23B 0.99 . ?
C24 O3 1.424(2) . ?
C24 H24A 0.98 . ?
C24 H24B 0.98 . ?
C24 H24C 0.98 . ?
C25 N7 1.351(2) . ?
C25 C26 1.366(2) . ?
C25 H25 0.95 . ?
C26 C27 1.398(3) . ?
C26 H26 0.95 . ?
C27 N8 1.328(2) . ?
C27 C28 1.512(2) . ?
C28 C30 1.518(3) . ?
C28 C31 1.527(3) . ?
C28 C29 1.540(3) . ?
C29 H29A 0.98 . ?
C29 H29B 0.98 . ?
C29 H29C 0.98 . ?
C30 H30A 0.98 . ?
C30 H30B 0.98 . ?
C30 H30C 0.98 . ?
C31 O4 1.410(2) . ?
C31 H31A 0.99 . ?
C31 H31B 0.99 . ?
C32 O4 1.422(2) . ?
C32 H32A 0.98 . ?
C32 H32B 0.98 . ?
C32 H32C 0.98 . ?
B N1 1.540(2) . ?
B N7 1.540(2) . ?
B N5 1.542(2) . ?
B N3 1.546(2) . ?
N1 N2 1.3735(18) . ?
N2 Na 2.4653(15) . ?
N3 N4 1.3670(18) . ?
N4 Na 2.4244(16) . ?
N5 N6 1.3684(19) . ?
N6 Na 2.5199(16) . ?
N7 N8 1.3691(19) . ?
Na O1 2.3747(15) . ?
Na O3 2.4478(15) . ?
Na O2 2.5218(14) . ?
